data_7042243
loop_
_publ_author_name
'Funes, Alejandro V.'
'Carrella, Luca'
'Rechkemmer, Yvonne'
'van Slageren, Joris'
'Rentschler, Eva'
'Albor\'es, Pablo'

_publ_section_title
;
 Synthesis, structural characterization and magnetic behaviour of a family
 of [CoLn] butterfly compounds.
;
_journal_issue 10
_journal_name_full 'Dalton transactions (Cambridge, England : 2003)'
_journal_page_first 3400
_journal_page_last 3409
_journal_paper_doi 10.1039/c6dt04713k
_journal_volume 46
_journal_year 2017
_chemical_formula_sum 'C44 H86 Co2 Ho2 N2 O20'
_chemical_formula_weight 1410.86
_chemical_name_systematic
;
 ?
;
_space_group_crystal_system triclinic
_space_group_IT_number 2
_space_group_name_Hall '-P 1'
_space_group_name_H-M_alt 'P -1'
_symmetry_space_group_name_Hall '-P 1'
_symmetry_space_group_name_H-M 'P -1'
_atom_sites_solution_hydrogens geom
_audit_creation_method SHELXL-2014
_audit_update_record
;
2017-02-01 deposited with the CCDC.
2017-02-16 downloaded from the CCDC.
;
_cell_angle_alpha 104.953(3)
_cell_angle_beta 90.779(3)
_cell_angle_gamma 93.973(3)
_cell_formula_units_Z 1
_cell_length_a 10.9560(5)
_cell_length_b 11.2392(4)
_cell_length_c 12.1874(4)
_cell_measurement_reflns_used 3980
_cell_measurement_temperature 298(2)
_cell_measurement_theta_max 28.8897
_cell_measurement_theta_min 3.7229
_cell_volume 1445.64(10)
_computing_cell_refinement
;
CrysAlisPro, Agilent Technologies,
Version 1.171.36.28 (release 01-02-2013 CrysAlis171 .NET)
(compiled Feb  1 2013,16:14:44)
;
_computing_data_collection
;
CrysAlisPro, Agilent Technologies,
Version 1.171.36.28 (release 01-02-2013 CrysAlis171 .NET)
(compiled Feb  1 2013,16:14:44)
;
_computing_data_reduction
;
CrysAlisPro, Agilent Technologies,
Version 1.171.36.28 (release 01-02-2013 CrysAlis171 .NET)
(compiled Feb  1 2013,16:14:44)
;
_computing_molecular_graphics 'ORTEPIII (Burnett & Johnson, 1996)'
_computing_publication_material 'SHELXL-2014/7 (Sheldrick, 2014)'
_computing_structure_refinement 'SHELXL-2014/7 (Sheldrick, 2014)'
_computing_structure_solution 'SIR97 (Altomare et al.,1999)'
_diffrn_ambient_temperature 298(2)
_diffrn_detector_area_resol_mean 16.1158
_diffrn_measured_fraction_theta_full 0.997
_diffrn_measured_fraction_theta_max 0.987
_diffrn_measurement_device_type 'Xcalibur, Eos, Gemini'
_diffrn_measurement_method '\w scans'
_diffrn_radiation_type MoK\a
_diffrn_radiation_wavelength 0.71069
_diffrn_reflns_av_R_equivalents 0.0488
_diffrn_reflns_av_unetI/netI 0.0653
_diffrn_reflns_Laue_measured_fraction_full 0.997
_diffrn_reflns_Laue_measured_fraction_max 0.987
_diffrn_reflns_limit_h_max 13
_diffrn_reflns_limit_h_min -13
_diffrn_reflns_limit_k_max 13
_diffrn_reflns_limit_k_min -14
_diffrn_reflns_limit_l_max 15
_diffrn_reflns_limit_l_min -15
_diffrn_reflns_number 15670
_diffrn_reflns_point_group_measured_fraction_full 0.997
_diffrn_reflns_point_group_measured_fraction_max 0.987
_diffrn_reflns_theta_full 25.240
_diffrn_reflns_theta_max 27.000
_diffrn_reflns_theta_min 3.730
_diffrn_source 'Enhance (Mo) X-ray Source'
_exptl_absorpt_coefficient_mu 3.339
_exptl_absorpt_correction_T_max 1.00000
_exptl_absorpt_correction_T_min 0.95319
_exptl_absorpt_correction_type multi-scan
_exptl_absorpt_process_details
;
CrysAlisPro, Agilent Technologies,
Version 1.171.36.20 (release 27-06-2012 CrysAlis171 .NET)
(compiled Jul 11 2012,15:38:31)
Empirical absorption correction using spherical harmonics,
 implemented in SCALE3 ABSPACK scaling algorithm.
;
_exptl_crystal_colour blue
_exptl_crystal_density_diffrn 1.621
_exptl_crystal_description block
_exptl_crystal_F_000 712
_exptl_crystal_size_max 0.19
_exptl_crystal_size_mid 0.18
_exptl_crystal_size_min 0.17
_refine_diff_density_max 1.307
_refine_diff_density_min -0.966
_refine_diff_density_rms 0.133
_refine_ls_extinction_method none
_refine_ls_goodness_of_fit_ref 1.027
_refine_ls_hydrogen_treatment constr
_refine_ls_matrix_type full
_refine_ls_number_parameters 343
_refine_ls_number_reflns 6221
_refine_ls_number_restraints 9
_refine_ls_restrained_S_all 1.029
_refine_ls_R_factor_all 0.0586
_refine_ls_R_factor_gt 0.0391
_refine_ls_shift/su_max 0.001
_refine_ls_shift/su_mean 0.000
_refine_ls_structure_factor_coef Fsqd
_refine_ls_weighting_details 'w=1/[\s^2^(Fo^2^)+(0.0324P)^2^+2.3610P] where P=(Fo^2^+2Fc^2^)/3'
_refine_ls_weighting_scheme calc
_refine_ls_wR_factor_gt 0.0799
_refine_ls_wR_factor_ref 0.0934
_reflns_Friedel_coverage 0.000
_reflns_number_gt 4986
_reflns_number_total 6221
_reflns_threshold_expression 'I > 2\s(I)'
_cod_data_source_file c6dt04713k2.cif
_cod_data_source_block 3
_cod_depositor_comments 'Adding full bibliography for 7042243--7042247.cif.'
_cod_original_cell_volume 1445.65(9)
_cod_database_code 7042243
_shelx_space_group_comment
;
The symmetry employed for this shelxl refinement is uniquely defined
by the following loop, which should always be used as a source of
symmetry information in preference to the above space-group names.
They are only intended as comments.
;
_shelxl_version_number 2014-3

loop_
_space_group_symop_operation_xyz
'x, y, z'
'-x, -y, -z'

loop_
_atom_site_label
_atom_site_type_symbol
_atom_site_fract_x
_atom_site_fract_y
_atom_site_fract_z
_atom_site_U_iso_or_equiv
_atom_site_adp_type
_atom_site_occupancy
_atom_site_site_symmetry_order
_atom_site_calc_flag
_atom_site_refinement_flags_posn
_atom_site_refinement_flags_adp
_atom_site_refinement_flags_occupancy
_atom_site_disorder_assembly
_atom_site_disorder_group
C12 C 0.7865(5) -0.1542(5) 0.2225(5) 0.0374(13) Uani 1 1 d . . . . .
C11 C 1.1026(5) -0.3430(5) 0.3512(5) 0.0339(12) Uani 1 1 d . . . . .
C13 C 0.6774(5) 0.2034(5) 0.3702(4) 0.0339(13) Uani 1 1 d . . . . .
C84 C 1.2667(6) -0.1107(8) 0.2038(5) 0.065(2) Uani 1 1 d . . . . .
H84A H 1.2922 -0.1942 0.1807 0.078 Uiso 1 1 calc R U . . .
H84B H 1.3183 -0.0604 0.1664 0.078 Uiso 1 1 calc R U . . .
C15 C 0.8660(5) -0.2061(5) 0.4475(5) 0.0397(14) Uani 1 1 d . . . . .
H15A H 0.8333 -0.1846 0.5221 0.060 Uiso 1 1 calc R U . . .
H15B H 0.8007 -0.2168 0.3916 0.060 Uiso 1 1 calc R U . . .
H15C H 0.9055 -0.2817 0.4367 0.060 Uiso 1 1 calc R U . . .
C22 C 0.6867(6) -0.2352(6) 0.1421(6) 0.0543(18) Uani 1 1 d D . . . .
C21 C 1.1313(7) -0.4776(6) 0.3041(6) 0.0537(18) Uani 1 1 d D . . . .
C23 C 0.5759(5) 0.2707(6) 0.3359(5) 0.0390(14) Uani 1 1 d . . . . .
C74 C 1.2869(6) -0.0650(9) 0.3236(5) 0.071(2) Uani 1 1 d . . . . .
H74A H 1.3454 -0.1143 0.3486 0.086 Uiso 1 1 calc R U . . .
H74B H 1.3233 0.0192 0.3398 0.086 Uiso 1 1 calc R U . . .
C33 C 0.5095(7) 0.1880(9) 0.2300(7) 0.086(3) Uani 1 1 d . . . . .
H33A H 0.4443 0.2304 0.2074 0.129 Uiso 1 1 calc R U . . .
H33B H 0.5660 0.1682 0.1696 0.129 Uiso 1 1 calc R U . . .
H33C H 0.4762 0.1134 0.2463 0.129 Uiso 1 1 calc R U . . .
C43 C 0.6228(8) 0.3923(8) 0.3123(8) 0.087(3) Uani 1 1 d . . . . .
H43A H 0.5551 0.4323 0.2907 0.130 Uiso 1 1 calc R U . . .
H43B H 0.6632 0.4450 0.3796 0.130 Uiso 1 1 calc R U . . .
H43C H 0.6795 0.3764 0.2518 0.130 Uiso 1 1 calc R U . . .
C14 C 1.1113(8) 0.0056(6) 0.1371(6) 0.066(2) Uani 1 1 d D . . . .
H14A H 1.1819 0.0371 0.1033 0.079 Uiso 0.615(16) 1 calc R U P A 1
H14B H 1.0432 -0.0099 0.0824 0.079 Uiso 0.615(16) 1 calc R U P A 1
H14C H 1.1863 0.0590 0.1478 0.079 Uiso 0.385(16) 1 calc R U P A 2
H14D H 1.0864 -0.0126 0.0575 0.079 Uiso 0.385(16) 1 calc R U P A 2
C24 C 1.0811(14) 0.0972(9) 0.2385(10) 0.046(3) Uani 0.615(16) 1 d D . P A 1
H24A H 1.1560 0.1343 0.2807 0.056 Uiso 0.615(16) 1 calc R U P A 1
H24B H 1.0402 0.1619 0.2168 0.056 Uiso 0.615(16) 1 calc R U P A 1
C24' C 1.018(2) 0.073(2) 0.2033(14) 0.046(3) Uani 0.385(16) 1 d D . P A 2
H24C H 1.0388 0.1608 0.2158 0.056 Uiso 0.385(16) 1 calc R U P A 2
H24D H 0.9405 0.0527 0.1611 0.056 Uiso 0.385(16) 1 calc R U P A 2
C53 C 0.4810(7) 0.2992(9) 0.4323(7) 0.084(3) Uani 1 1 d . . . . .
H53A H 0.4164 0.3423 0.4097 0.125 Uiso 1 1 calc R U . . .
H53B H 0.4473 0.2232 0.4457 0.125 Uiso 1 1 calc R U . . .
H53C H 0.5211 0.3497 0.5008 0.125 Uiso 1 1 calc R U . . .
C31 C 1.005(3) -0.540(3) 0.311(4) 0.119(6) Uani 0.217(10) 1 d D . P B 1
H31A H 0.9499 -0.5191 0.2583 0.178 Uiso 0.217(10) 1 calc R U P B 1
H31B H 1.0102 -0.6277 0.2920 0.178 Uiso 0.217(10) 1 calc R U P B 1
H31C H 0.9767 -0.5121 0.3866 0.178 Uiso 0.217(10) 1 calc R U P B 1
C41 C 1.202(5) -0.520(5) 0.389(4) 0.084(5) Uani 0.217(10) 1 d D . P B 1
H41A H 1.1640 -0.4972 0.4615 0.126 Uiso 0.217(10) 1 calc R U P B 1
H41B H 1.2047 -0.6080 0.3655 0.126 Uiso 0.217(10) 1 calc R U P B 1
H41C H 1.2842 -0.4817 0.3966 0.126 Uiso 0.217(10) 1 calc R U P B 1
C51 C 1.173(5) -0.502(4) 0.182(2) 0.098(4) Uani 0.217(10) 1 d D . P B 1
H51A H 1.1176 -0.4693 0.1377 0.147 Uiso 0.217(10) 1 calc R U P B 1
H51B H 1.2539 -0.4635 0.1808 0.147 Uiso 0.217(10) 1 calc R U P B 1
H51C H 1.1744 -0.5897 0.1497 0.147 Uiso 0.217(10) 1 calc R U P B 1
C31' C 1.0513(15) -0.5400(9) 0.2042(12) 0.119(6) Uani 0.783(10) 1 d D . P B 2
H31D H 1.0531 -0.4906 0.1505 0.178 Uiso 0.783(10) 1 calc R U P B 2
H31E H 1.0799 -0.6193 0.1692 0.178 Uiso 0.783(10) 1 calc R U P B 2
H31F H 0.9689 -0.5504 0.2279 0.178 Uiso 0.783(10) 1 calc R U P B 2
C41' C 1.1381(13) -0.5440(12) 0.3964(10) 0.084(5) Uani 0.783(10) 1 d D . P B 2
H41D H 1.1920 -0.4963 0.4571 0.126 Uiso 0.783(10) 1 calc R U P B 2
H41E H 1.0579 -0.5545 0.4249 0.126 Uiso 0.783(10) 1 calc R U P B 2
H41F H 1.1688 -0.6234 0.3662 0.126 Uiso 0.783(10) 1 calc R U P B 2
C51' C 1.2645(10) -0.4712(11) 0.2603(11) 0.098(4) Uani 0.783(10) 1 d D . P B 2
H51D H 1.3199 -0.4312 0.3227 0.147 Uiso 0.783(10) 1 calc R U P B 2
H51E H 1.2877 -0.5534 0.2274 0.147 Uiso 0.783(10) 1 calc R U P B 2
H51F H 1.2678 -0.4252 0.2040 0.147 Uiso 0.783(10) 1 calc R U P B 2
N14 N 1.1384(4) -0.1117(4) 0.1635(4) 0.0326(10) Uani 1 1 d . . . . .
C32 C 0.695(2) -0.199(2) 0.0276(14) 0.107(5) Uani 0.5 1 d D . P C 1
H32A H 0.7759 -0.2102 -0.0008 0.160 Uiso 0.5 1 calc R U P C 1
H32B H 0.6363 -0.2503 -0.0264 0.160 Uiso 0.5 1 calc R U P C 1
H32C H 0.6781 -0.1140 0.0393 0.160 Uiso 0.5 1 calc R U P C 1
C42 C 0.7206(16) -0.3727(13) 0.1130(16) 0.090(5) Uani 0.5 1 d D . P C 1
H42A H 0.7937 -0.3808 0.0699 0.136 Uiso 0.5 1 calc R U P C 1
H42B H 0.7342 -0.3965 0.1821 0.136 Uiso 0.5 1 calc R U P C 1
H42C H 0.6547 -0.4251 0.0691 0.136 Uiso 0.5 1 calc R U P C 1
C52 C 0.575(6) -0.228(5) 0.208(6) 0.16(2) Uani 0.5 1 d D . P C 1
H52A H 0.5088 -0.2778 0.1612 0.245 Uiso 0.5 1 calc R U P C 1
H52B H 0.5881 -0.2589 0.2733 0.245 Uiso 0.5 1 calc R U P C 1
H52C H 0.5541 -0.1442 0.2316 0.245 Uiso 0.5 1 calc R U P C 1
C32' C 0.604(2) -0.1401(16) 0.1009(18) 0.107(5) Uani 0.5 1 d D . P C 2
H32D H 0.6542 -0.0930 0.0605 0.160 Uiso 0.5 1 calc R U P C 2
H32E H 0.5384 -0.1855 0.0517 0.160 Uiso 0.5 1 calc R U P C 2
H32F H 0.5718 -0.0853 0.1659 0.160 Uiso 0.5 1 calc R U P C 2
C42' C 0.7354(15) -0.2994(19) 0.0286(14) 0.090(5) Uani 0.5 1 d D . P C 2
H42D H 0.7991 -0.2468 0.0082 0.136 Uiso 0.5 1 calc R U P C 2
H42E H 0.7678 -0.3752 0.0335 0.136 Uiso 0.5 1 calc R U P C 2
H42F H 0.6704 -0.3171 -0.0282 0.136 Uiso 0.5 1 calc R U P C 2
C52' C 0.588(6) -0.290(5) 0.198(5) 0.16(2) Uani 0.5 1 d D . P C 2
H52D H 0.5721 -0.2335 0.2691 0.245 Uiso 0.5 1 calc R U P C 2
H52E H 0.5157 -0.3074 0.1501 0.245 Uiso 0.5 1 calc R U P C 2
H52F H 0.6131 -0.3655 0.2118 0.245 Uiso 0.5 1 calc R U P C 2
O22 O 0.8946(3) -0.1839(3) 0.2013(3) 0.0339(9) Uani 1 1 d . . . . .
O21 O 1.1133(4) -0.2948(3) 0.4550(3) 0.0393(9) Uani 1 1 d . . . . .
O23 O 0.6628(3) 0.1518(4) 0.4497(3) 0.0420(10) Uani 1 1 d . . . . .
O24 O 1.1826(3) -0.0664(3) 0.3854(3) 0.0294(8) Uani 1 1 d . . . . .
O15 O 0.9530(3) -0.1095(3) 0.4356(3) 0.0266(8) Uani 1 1 d . . . . .
O12 O 0.7547(3) -0.0674(4) 0.3007(3) 0.0396(9) Uani 1 1 d . . . . .
O11 O 1.0714(3) -0.2897(3) 0.2754(3) 0.0331(8) Uani 1 1 d . . . . .
O13 O 0.7750(3) 0.1982(4) 0.3161(3) 0.0402(10) Uani 1 1 d . . . . .
O14 O 1.0057(3) 0.0455(3) 0.3077(3) 0.0295(8) Uani 1 1 d D . . . .
C54 C 1.1093(7) -0.2167(6) 0.0624(5) 0.0568(18) Uani 1 1 d . . . . .
H54A H 1.0276 -0.2095 0.0345 0.068 Uiso 1 1 calc R U . . .
H54B H 1.1070 -0.2923 0.0870 0.068 Uiso 1 1 calc R U . . .
C64 C 1.1943(7) -0.2307(7) -0.0362(5) 0.061(2) Uani 1 1 d D . . . .
H64A H 1.2784 -0.2058 -0.0099 0.074 Uiso 0.39(2) 1 calc R U P D 1
H64B H 1.1894 -0.3152 -0.0828 0.074 Uiso 0.39(2) 1 calc R U P D 1
H64C H 1.2724 -0.2536 -0.0129 0.074 Uiso 0.61(2) 1 calc R U P D 2
H64D H 1.1604 -0.2983 -0.0981 0.074 Uiso 0.61(2) 1 calc R U P D 2
O34 O 1.150(2) -0.152(2) -0.0956(17) 0.079(4) Uani 0.39(2) 1 d D . P D 1
H34 H 1.1917 -0.1535 -0.1515 0.118 Uiso 0.39(2) 1 calc R U P D 1
O34' O 1.2153(17) -0.1269(11) -0.0773(11) 0.079(4) Uani 0.61(2) 1 d D . P D 2
H34' H 1.1997 -0.1454 -0.1458 0.118 Uiso 0.61(2) 1 calc R U P D 2
Co2 Co 1.03800(6) -0.12059(6) 0.29591(5) 0.02534(16) Uani 1 1 d . . . . .
Ho1 Ho 0.86455(2) 0.08543(2) 0.44085(2) 0.02828(9) Uani 1 1 d . . . . .

loop_
_atom_site_aniso_label
_atom_site_aniso_U_11
_atom_site_aniso_U_22
_atom_site_aniso_U_33
_atom_site_aniso_U_23
_atom_site_aniso_U_13
_atom_site_aniso_U_12
C12 0.042(3) 0.040(3) 0.029(3) 0.008(3) -0.001(2) 0.000(3)
C11 0.043(3) 0.023(3) 0.036(3) 0.008(2) 0.003(2) 0.000(2)
C13 0.033(3) 0.040(3) 0.028(3) 0.005(2) -0.001(2) 0.013(2)
C84 0.034(3) 0.120(7) 0.040(4) 0.020(4) 0.011(3) 0.012(4)
C15 0.041(3) 0.041(3) 0.040(3) 0.015(3) 0.007(3) 0.004(3)
C22 0.040(4) 0.060(4) 0.048(4) -0.009(3) -0.008(3) -0.005(3)
C21 0.079(5) 0.031(3) 0.049(4) 0.003(3) -0.002(3) 0.019(3)
C23 0.028(3) 0.056(4) 0.041(3) 0.027(3) -0.008(2) 0.008(3)
C74 0.031(3) 0.150(8) 0.035(4) 0.030(4) 0.007(3) -0.006(4)
C33 0.056(5) 0.132(8) 0.078(6) 0.041(6) -0.010(4) 0.016(5)
C43 0.084(6) 0.081(6) 0.117(7) 0.052(5) 0.012(5) 0.046(5)
C14 0.111(6) 0.056(4) 0.048(4) 0.034(3) 0.048(4) 0.037(4)
C24 0.053(8) 0.038(5) 0.055(7) 0.020(5) 0.021(6) 0.011(6)
C24' 0.053(8) 0.038(5) 0.055(7) 0.020(5) 0.021(6) 0.011(6)
C53 0.067(5) 0.130(8) 0.073(5) 0.047(5) 0.026(4) 0.061(5)
C31 0.171(14) 0.036(5) 0.122(11) -0.027(7) -0.069(12) 0.013(7)
C41 0.147(14) 0.044(7) 0.071(6) 0.025(5) 0.029(9) 0.038(10)
C51 0.100(9) 0.079(8) 0.115(11) 0.009(7) 0.031(7) 0.061(8)
C31' 0.171(14) 0.036(5) 0.122(11) -0.027(7) -0.069(12) 0.013(7)
C41' 0.147(14) 0.044(7) 0.071(6) 0.025(5) 0.029(9) 0.038(10)
C51' 0.100(9) 0.079(8) 0.115(11) 0.009(7) 0.031(7) 0.061(8)
N14 0.034(2) 0.040(3) 0.025(2) 0.007(2) 0.0062(18) 0.008(2)
C32 0.120(14) 0.095(12) 0.095(12) 0.012(9) -0.067(10) -0.010(9)
C42 0.070(7) 0.080(10) 0.090(11) -0.030(7) -0.016(8) -0.006(7)
C52 0.085(15) 0.19(5) 0.132(14) -0.09(3) 0.019(8) -0.09(3)
C32' 0.120(14) 0.095(12) 0.095(12) 0.012(9) -0.067(10) -0.010(9)
C42' 0.070(7) 0.080(10) 0.090(11) -0.030(7) -0.016(8) -0.006(7)
C52' 0.085(15) 0.19(5) 0.132(14) -0.09(3) 0.019(8) -0.09(3)
O22 0.033(2) 0.042(2) 0.0251(19) 0.0033(16) 0.0044(15) 0.0069(17)
O21 0.056(3) 0.031(2) 0.031(2) 0.0065(17) 0.0018(18) 0.0113(19)
O23 0.043(2) 0.052(3) 0.038(2) 0.020(2) 0.0139(18) 0.018(2)
O24 0.0272(18) 0.037(2) 0.0240(18) 0.0073(16) 0.0037(14) 0.0036(16)
O15 0.0335(19) 0.0266(18) 0.0210(17) 0.0076(14) 0.0044(14) 0.0054(15)
O12 0.033(2) 0.047(2) 0.034(2) 0.0022(19) 0.0013(17) 0.0059(18)
O11 0.043(2) 0.0269(19) 0.028(2) 0.0032(16) 0.0051(16) 0.0089(17)
O13 0.040(2) 0.054(3) 0.032(2) 0.0159(19) 0.0088(17) 0.0187(19)
O14 0.038(2) 0.0306(19) 0.0240(18) 0.0113(15) 0.0079(15) 0.0107(16)
C54 0.075(5) 0.058(4) 0.028(3) -0.004(3) 0.011(3) -0.002(4)
C64 0.072(5) 0.076(5) 0.029(3) 0.001(3) 0.013(3) 0.007(4)
O34 0.102(11) 0.092(7) 0.038(5) 0.010(5) 0.035(7) -0.005(7)
O34' 0.102(11) 0.092(7) 0.038(5) 0.010(5) 0.035(7) -0.005(7)
Co2 0.0300(4) 0.0260(4) 0.0203(3) 0.0056(3) 0.0043(3) 0.0052(3)
Ho1 0.03438(14) 0.02985(14) 0.02191(13) 0.00699(10) 0.00336(9) 0.00992(10)

loop_
_atom_type_symbol
_atom_type_description
_atom_type_scat_dispersion_real
_atom_type_scat_dispersion_imag
_atom_type_scat_source
C C 0.0033 0.0016 'International Tables Vol C Tables 4.2.6.8 and 6.1.1.4'
H H 0.0000 0.0000 'International Tables Vol C Tables 4.2.6.8 and 6.1.1.4'
N N 0.0061 0.0033 'International Tables Vol C Tables 4.2.6.8 and 6.1.1.4'
O O 0.0106 0.0060 'International Tables Vol C Tables 4.2.6.8 and 6.1.1.4'
Co Co 0.3494 0.9721 'International Tables Vol C Tables 4.2.6.8 and 6.1.1.4'
Ho Ho -0.2175 4.6783 'International Tables Vol C Tables 4.2.6.8 and 6.1.1.4'

loop_
_geom_angle_atom_site_label_1
_geom_angle_atom_site_label_2
_geom_angle_atom_site_label_3
_geom_angle
_geom_angle_site_symmetry_1
_geom_angle_site_symmetry_3
O12 C12 O22 126.7(5) . .
O12 C12 C22 118.3(5) . .
O22 C12 C22 115.0(5) . .
O21 C11 O11 126.1(5) . .
O21 C11 C21 119.6(5) . .
O11 C11 C21 114.3(5) . .
O23 C13 O13 121.7(5) . .
O23 C13 C23 119.9(5) . .
O13 C13 C23 118.3(5) . .
O23 C13 Ho1 59.2(3) . .
O13 C13 Ho1 62.6(3) . .
C23 C13 Ho1 178.0(4) . .
C74 C84 N14 114.8(5) . .
C52' C22 C42' 123.5(14) . .
C52' C22 C12 115(3) . .
C52 C22 C12 106(2) . .
C42' C22 C12 112.5(8) . .
C52 C22 C32 123(4) . .
C12 C22 C32 106.8(8) . .
C52 C22 C42 107(3) . .
C12 C22 C42 108.9(7) . .
C32 C22 C42 104.6(12) . .
C52' C22 C32' 96(4) . .
C42' C22 C32' 98.7(12) . .
C12 C22 C32' 105.5(8) . .
C31' C21 C41' 115.8(10) . .
C41 C21 C51 120(3) . .
C31' C21 C11 111.4(6) . .
C41' C21 C11 111.8(7) . .
C41 C21 C11 111(2) . .
C51 C21 C11 111.6(16) . .
C41 C21 C31 101(3) . .
C51 C21 C31 112(3) . .
C11 C21 C31 99.1(15) . .
C31' C21 C51' 106.6(9) . .
C41' C21 C51' 105.1(8) . .
C11 C21 C51' 105.1(6) . .
C13 C23 C43 112.2(5) . .
C13 C23 C33 108.9(5) . .
C43 C23 C33 109.6(6) . .
C13 C23 C53 110.0(5) . .
C43 C23 C53 108.3(6) . .
C33 C23 C53 107.8(6) . .
O24 C74 C84 114.2(5) . .
C24' C14 N14 115.9(8) . .
C24 C14 N14 111.2(7) . .
O14 C24 C14 111.6(8) . .
O14 C24' C14 112.1(11) . .
C84 N14 C54 110.6(5) . .
C84 N14 C14 112.7(6) . .
C54 N14 C14 109.8(5) . .
C84 N14 Co2 105.0(3) . .
C54 N14 Co2 113.3(4) . .
C14 N14 Co2 105.4(3) . .
C12 O22 Co2 126.3(3) . .
C11 O21 Ho1 131.1(3) . 2_756
C13 O23 Ho1 93.8(3) . .
C74 O24 Co2 114.1(3) . .
C74 O24 Ho1 136.9(4) . 2_756
Co2 O24 Ho1 105.01(15) . 2_756
C15 O15 Co2 121.2(3) . .
C15 O15 Ho1 114.2(3) . .
Co2 O15 Ho1 95.99(13) . .
C15 O15 Ho1 113.4(3) . 2_756
Co2 O15 Ho1 96.59(14) . 2_756
Ho1 O15 Ho1 113.42(13) . 2_756
C12 O12 Ho1 132.8(4) . .
C11 O11 Co2 127.9(3) . .
C13 O13 Ho1 90.2(3) . .
C24' O14 Co2 110.6(8) . .
C24 O14 Co2 111.3(5) . .
C24' O14 Ho1 132.9(7) . .
C24 O14 Ho1 144.3(5) . .
Co2 O14 Ho1 104.20(15) . .
N14 C54 C64 117.5(6) . .
O34 C64 C54 102.8(11) . .
O34' C64 C54 115.7(8) . .
O24 Co2 O14 90.02(16) . .
O24 Co2 O11 91.32(16) . .
O14 Co2 O11 176.93(15) . .
O24 Co2 O22 176.94(15) . .
O14 Co2 O22 92.75(16) . .
O11 Co2 O22 85.85(16) . .
O24 Co2 O15 87.50(15) . .
O14 Co2 O15 88.20(14) . .
O11 Co2 O15 94.62(15) . .
O22 Co2 O15 93.86(15) . .
O24 Co2 N14 86.47(17) . .
O14 Co2 N14 87.11(16) . .
O11 Co2 N14 90.22(17) . .
O22 Co2 N14 92.39(17) . .
O15 Co2 N14 172.36(17) . .
O24 Co2 Ho1 97.33(11) . .
O14 Co2 Ho1 41.63(10) . .
O11 Co2 Ho1 140.79(11) . .
O22 Co2 Ho1 85.61(10) . .
O15 Co2 Ho1 48.01(10) . .
N14 Co2 Ho1 128.32(13) . .
O24 Co2 Ho1 41.34(10) . 2_756
O14 Co2 Ho1 97.90(10) . 2_756
O11 Co2 Ho1 84.92(11) . 2_756
O22 Co2 Ho1 139.25(11) . 2_756
O15 Co2 Ho1 47.65(10) . 2_756
N14 Co2 Ho1 127.21(13) . 2_756
Ho1 Co2 Ho1 77.11(3) . 2_756
O14 Ho1 O24 143.30(12) . 2_756
O14 Ho1 O12 79.89(13) . .
O24 Ho1 O12 110.50(13) 2_756 .
O14 Ho1 O21 110.74(13) . 2_756
O24 Ho1 O21 79.88(13) 2_756 2_756
O12 Ho1 O21 147.43(13) . 2_756
O14 Ho1 O23 135.60(13) . .
O24 Ho1 O23 80.66(13) 2_756 .
O12 Ho1 O23 76.23(13) . .
O21 Ho1 O23 75.22(14) 2_756 .
O14 Ho1 O15 69.14(11) . .
O24 Ho1 O15 80.19(11) 2_756 .
O12 Ho1 O15 73.03(12) . .
O21 Ho1 O15 139.43(12) 2_756 .
O23 Ho1 O15 134.93(13) . .
O14 Ho1 O15 80.95(12) . 2_756
O24 Ho1 O15 68.35(12) 2_756 2_756
O12 Ho1 O15 139.24(12) . 2_756
O21 Ho1 O15 73.28(12) 2_756 2_756
O23 Ho1 O15 138.85(12) . 2_756
O15 Ho1 O15 66.59(13) . 2_756
O14 Ho1 O13 83.93(12) . .
O24 Ho1 O13 132.40(12) 2_756 .
O12 Ho1 O13 75.59(14) . .
O21 Ho1 O13 75.15(13) 2_756 .
O23 Ho1 O13 54.17(13) . .
O15 Ho1 O13 141.49(11) . .
O15 Ho1 O13 137.14(13) 2_756 .
O14 Ho1 C13 110.32(14) . .
O24 Ho1 C13 106.38(14) 2_756 .
O12 Ho1 C13 75.01(15) . .
O21 Ho1 C13 72.44(15) 2_756 .
O23 Ho1 C13 27.01(14) . .
O15 Ho1 C13 147.58(14) . .
O15 Ho1 C13 145.69(14) 2_756 .
O13 Ho1 C13 27.19(14) . .
O14 Ho1 Co2 34.17(9) . .
O24 Ho1 Co2 115.67(9) 2_756 .
O12 Ho1 Co2 67.27(9) . .
O21 Ho1 Co2 137.55(10) 2_756 .
O23 Ho1 Co2 143.23(10) . .
O15 Ho1 Co2 36.00(8) . .
O15 Ho1 Co2 76.75(8) 2_756 .
O13 Ho1 Co2 110.10(9) . .
C13 Ho1 Co2 130.73(11) . .
O14 Ho1 Co2 116.21(9) . 2_756
O24 Ho1 Co2 33.65(9) 2_756 2_756
O12 Ho1 Co2 136.97(10) . 2_756
O21 Ho1 Co2 67.45(9) 2_756 2_756
O23 Ho1 Co2 106.75(9) . 2_756
O15 Ho1 Co2 76.45(8) . 2_756
O15 Ho1 Co2 35.76(7) 2_756 2_756
O13 Ho1 Co2 141.75(9) . 2_756
C13 Ho1 Co2 126.38(11) . 2_756
Co2 Ho1 Co2 102.89(3) . 2_756

loop_
_geom_bond_atom_site_label_1
_geom_bond_atom_site_label_2
_geom_bond_distance
_geom_bond_site_symmetry_2
C12 O12 1.249(6) .
C12 O22 1.265(6) .
C12 C22 1.536(8) .
C11 O21 1.241(6) .
C11 O11 1.277(6) .
C11 C21 1.530(8) .
C13 O23 1.257(7) .
C13 O13 1.261(6) .
C13 C23 1.500(7) .
C13 Ho1 2.761(5) .
C84 C74 1.426(9) .
C84 N14 1.481(7) .
C15 O15 1.432(6) .
C22 C52' 1.47(2) .
C22 C52 1.47(2) .
C22 C42' 1.509(14) .
C22 C32 1.553(16) .
C22 C42 1.566(14) .
C22 C32' 1.615(16) .
C21 C31' 1.480(12) .
C21 C41' 1.505(11) .
C21 C41 1.48(2) .
C21 C51 1.53(2) .
C21 C31 1.51(2) .
C21 C51' 1.564(12) .
C23 C43 1.525(10) .
C23 C33 1.523(10) .
C23 C53 1.565(9) .
C74 O24 1.379(7) .
C14 C24' 1.442(14) .
C14 C24 1.447(11) .
C14 N14 1.484(7) .
C24 O14 1.392(9) .
C24' O14 1.389(14) .
N14 C54 1.483(7) .
N14 Co2 1.984(4) .
O22 Co2 1.917(4) .
O21 Ho1 2.362(4) 2_756
O23 Ho1 2.376(4) .
O24 Co2 1.884(3) .
O24 Ho1 2.246(3) 2_756
O15 Co2 1.932(3) .
O15 Ho1 2.443(3) .
O15 Ho1 2.443(3) 2_756
O12 Ho1 2.337(4) .
O11 Co2 1.914(4) .
O13 Ho1 2.451(4) .
O14 Co2 1.894(3) .
O14 Ho1 2.240(3) .
C54 C64 1.513(8) .
C64 O34 1.388(15) .
C64 O34' 1.390(11) .
Co2 Ho1 3.2686(11) .
Co2 Ho1 3.2837(14) 2_756
Ho1 O24 2.246(3) 2_756
Ho1 O21 2.362(4) 2_756
Ho1 O15 2.443(3) 2_756
Ho1 Co2 3.2837(14) 2_756
